data_4072297
loop_
_publ_author_name
'Barrett, Anthony G. M.'
'Crimmin, Mark R.'
'Hill, Michael S.'
'Hitchcock, Peter B.'
'Lomas, Sarah L.'
'Mahon, Mary F.'
'Procopiou, Panayiotis A.'
'Suntharalingam, Kogularamanan'

_publ_section_title
;
 \b-Diketiminato Calcium Acetylides: Synthesis, Solution Dimerization, and
 Catalytic Carbon&#x2212;Carbon Bond Formation
;
_journal_issue 23
_journal_name_full Organometallics
_journal_page_first 6300
_journal_paper_doi 10.1021/om800738r
_journal_volume 27
_journal_year 2008
_chemical_compound_source 'synthesis as described'
_chemical_formula_moiety 'C49 H70 Ca N4 O, 0.5(C6 H14)'
_chemical_formula_sum 'C52 H77 Ca N4 O'
_chemical_formula_weight 814.26
_chemical_name_systematic
;
 ?
;
_space_group_IT_number 14
_symmetry_cell_setting monoclinic
_symmetry_Int_Tables_number 14
_symmetry_space_group_name_Hall '-P 2ybc'
_symmetry_space_group_name_H-M 'P 1 21/c 1'
_atom_sites_solution_hydrogens geom
_atom_sites_solution_primary direct
_atom_sites_solution_secondary difmap
_audit_conform_dict_location ftp://ftp.iucr.org/pub/cif_core.dic
_audit_conform_dict_name cif_core.dic
_audit_conform_dict_version 2.3
_audit_creation_date 2006-11-10T11:32:30-00:00
_audit_creation_method 'WinGX routine CIF_UPDATE'
_cell_angle_alpha 90
_cell_angle_beta 94.186(1)
_cell_angle_gamma 90
_cell_formula_units_Z 4
_cell_length_a 11.7318(1)
_cell_length_b 18.3367(2)
_cell_length_c 23.4138(3)
_cell_measurement_reflns_used 53680
_cell_measurement_temperature 173(2)
_cell_measurement_theta_max 26.022
_cell_measurement_theta_min 3.395
_cell_measurement_wavelength 0.71073
_cell_volume 5023.40(9)
_computing_cell_refinement 'HKL Scalepack (Otwinowski & Minor 1997)'
_computing_data_collection 'Collect (Nonius BV, 1997-2000)'
_computing_data_reduction 'HKL Denzo and Scalepack (Otwinowski & Minor 1997)'
_computing_molecular_graphics 'Ortep-3 for Windows (Farrugia, 1997)'
_computing_publication_material 'WinGX publication routines (Farrugia, 1999)'
_computing_structure_refinement 'SHELXL-97 (Sheldrick, 1997)'
_computing_structure_solution 'SHELXS-86 (Sheldrick, 1986)'
_diffrn_ambient_temperature 173(2)
_diffrn_detector 'CCD plate'
_diffrn_detector_area_resol_mean 9
_diffrn_measured_fraction_theta_full 0.995
_diffrn_measured_fraction_theta_max 0.995
_diffrn_measurement_device '95mm CCD camera on \k-goniostat'
_diffrn_measurement_device_type KappaCCD
_diffrn_measurement_method 'CCD rotation images, thick slices'
_diffrn_orient_matrix_type 'by Nonius Collect from scalepack cell'
_diffrn_orient_matrix_UB_11 0.674081E-1
_diffrn_orient_matrix_UB_12 0.76085E-2
_diffrn_orient_matrix_UB_13 -0.231063E-1
_diffrn_orient_matrix_UB_21 -0.522719E-1
_diffrn_orient_matrix_UB_22 0.150871E-1
_diffrn_orient_matrix_UB_23 -0.335688E-1
_diffrn_orient_matrix_UB_31 0.53181E-2
_diffrn_orient_matrix_UB_32 0.518517E-1
_diffrn_orient_matrix_UB_33 0.13158E-1
_diffrn_radiation_monochromator graphite
_diffrn_radiation_probe x-ray
_diffrn_radiation_type MoK\a
_diffrn_radiation_wavelength 0.71073
_diffrn_reflns_av_R_equivalents 0.0457
_diffrn_reflns_av_unetI/netI 0.0262
_diffrn_reflns_limit_h_max 14
_diffrn_reflns_limit_h_min -14
_diffrn_reflns_limit_k_max 22
_diffrn_reflns_limit_k_min -22
_diffrn_reflns_limit_l_max 28
_diffrn_reflns_limit_l_min -28
_diffrn_reflns_number 74797
_diffrn_reflns_theta_full 26.05
_diffrn_reflns_theta_max 26.05
_diffrn_reflns_theta_min 3.43
_diffrn_source 'Enraf Nonius FR590'
_exptl_absorpt_coefficient_mu 0.163
_exptl_absorpt_correction_T_max 0.9922
_exptl_absorpt_correction_T_min 0.8934
_exptl_absorpt_correction_type multi-scan
_exptl_absorpt_process_details
;
        [c.f. r.h. blessing, acta cryst. (1995), a51, 33-38]
;
_exptl_crystal_colour colourless
_exptl_crystal_density_diffrn 1.077
_exptl_crystal_density_method 'not measured'
_exptl_crystal_description prism
_exptl_crystal_F_000 1780
_exptl_crystal_size_max 0.4
_exptl_crystal_size_mid 0.4
_exptl_crystal_size_min 0.3
_refine_diff_density_max 0.334
_refine_diff_density_min -0.265
_refine_diff_density_rms 0.039
_refine_ls_extinction_method none
_refine_ls_goodness_of_fit_ref 1.022
_refine_ls_hydrogen_treatment constr
_refine_ls_matrix_type full
_refine_ls_number_parameters 538
_refine_ls_number_reflns 9878
_refine_ls_number_restraints 0
_refine_ls_restrained_S_all 1.022
_refine_ls_R_factor_all 0.0634
_refine_ls_R_factor_gt 0.0477
_refine_ls_shift/su_max 0.003
_refine_ls_shift/su_mean 0
_refine_ls_structure_factor_coef Fsqd
_refine_ls_weighting_details 'calc w=1/[\s^2^(Fo^2^)+(0.0625P)^2^+2.3362P] where P=(Fo^2^+2Fc^2^)/3'
_refine_ls_weighting_scheme calc
_refine_ls_wR_factor_gt 0.121
_refine_ls_wR_factor_ref 0.1314
_reflns_number_gt 7978
_reflns_number_total 9878
_reflns_threshold_expression >2sigma(I)
_cod_data_source_file om800738r_si_002.cif
_cod_data_source_block nov706
_cod_original_sg_symbol_H-M 'P 21/c'
_cod_database_code 4072297

loop_
_symmetry_equiv_pos_as_xyz
'x, y, z'
'-x, y+1/2, -z+1/2'
'-x, -y, -z'
'x, -y-1/2, z-1/2'

loop_
_atom_site_label
_atom_site_type_symbol
_atom_site_fract_x
_atom_site_fract_y
_atom_site_fract_z
_atom_site_U_iso_or_equiv
_atom_site_adp_type
_atom_site_occupancy
_atom_site_symmetry_multiplicity
_atom_site_calc_flag
_atom_site_refinement_flags
_atom_site_disorder_assembly
_atom_site_disorder_group
Ca Ca 0.69148(3) 0.561802(17) 0.237514(14) 0.02770(10) Uani 1 1 d . . .
O O 0.87123(12) 0.62233(8) 0.23052(7) 0.0553(4) Uani 1 1 d . . .
N1 N 0.77350(12) 0.44546(7) 0.22858(6) 0.0290(3) Uani 1 1 d . . .
N2 N 0.63618(12) 0.53941(7) 0.13948(6) 0.0300(3) Uani 1 1 d . . .
N3 N 0.52901(12) 0.54326(8) 0.29184(6) 0.0353(3) Uani 1 1 d . . .
N4 N 0.63454(13) 0.64674(8) 0.30981(7) 0.0386(4) Uani 1 1 d . . .
C1 C 0.70328(14) 0.39605(9) 0.20430(7) 0.0291(3) Uani 1 1 d . . .
C2 C 0.61167(14) 0.41188(9) 0.16401(7) 0.0307(4) Uani 1 1 d . . .
H2 H 0.5575 0.3736 0.1582 0.037 Uiso 1 1 calc R . .
C3 C 0.58647(14) 0.47483(9) 0.13079(7) 0.0305(4) Uani 1 1 d . . .
C4 C 0.71785(17) 0.31619(10) 0.21959(9) 0.0416(4) Uani 1 1 d . . .
H4A H 0.7848 0.2967 0.202 0.062 Uiso 1 1 calc R . .
H4B H 0.6495 0.2892 0.2054 0.062 Uiso 1 1 calc R . .
H4C H 0.7287 0.311 0.2613 0.062 Uiso 1 1 calc R . .
C5 C 0.49508(17) 0.46414(11) 0.08205(8) 0.0437(5) Uani 1 1 d . . .
H5A H 0.4205 0.4781 0.0948 0.066 Uiso 1 1 calc R . .
H5B H 0.4931 0.4128 0.0704 0.066 Uiso 1 1 calc R . .
H5C H 0.5127 0.4946 0.0495 0.066 Uiso 1 1 calc R . .
C6 C 0.87577(14) 0.42275(9) 0.26031(7) 0.0316(4) Uani 1 1 d . . .
C7 C 0.97434(15) 0.40853(10) 0.23097(8) 0.0375(4) Uani 1 1 d . . .
C8 C 1.07592(17) 0.39100(11) 0.26249(9) 0.0465(5) Uani 1 1 d . . .
H8 H 1.1421 0.3802 0.243 0.056 Uiso 1 1 calc R . .
C9 C 1.08219(18) 0.38905(12) 0.32164(10) 0.0540(6) Uani 1 1 d . . .
H9 H 1.1522 0.3772 0.3426 0.065 Uiso 1 1 calc R . .
C10 C 0.98651(18) 0.40436(12) 0.34999(9) 0.0503(5) Uani 1 1 d . . .
H10 H 0.9917 0.4038 0.3907 0.06 Uiso 1 1 calc R . .
C11 C 0.88174(16) 0.42079(10) 0.32050(8) 0.0379(4) Uani 1 1 d . . .
C12 C 0.97331(17) 0.41345(13) 0.16609(9) 0.0493(5) Uani 1 1 d . . .
H12 H 0.8979 0.434 0.1513 0.059 Uiso 1 1 calc R . .
C13 C 1.0657(3) 0.46302(16) 0.14732(11) 0.0840(9) Uani 1 1 d . . .
H13A H 1.0586 0.511 0.1651 0.126 Uiso 1 1 calc R . .
H13B H 1.058 0.4681 0.1055 0.126 Uiso 1 1 calc R . .
H13C H 1.1407 0.4422 0.1591 0.126 Uiso 1 1 calc R . .
C14 C 0.9870(3) 0.33916(18) 0.13869(13) 0.0953(11) Uani 1 1 d . . .
H14A H 1.0618 0.3188 0.1514 0.143 Uiso 1 1 calc R . .
H14B H 0.9813 0.3443 0.0969 0.143 Uiso 1 1 calc R . .
H14C H 0.9266 0.3064 0.1501 0.143 Uiso 1 1 calc R . .
C15 C 0.77780(18) 0.43477(11) 0.35380(8) 0.0454(5) Uani 1 1 d . . .
H15 H 0.7116 0.4444 0.3254 0.054 Uiso 1 1 calc R . .
C16 C 0.7482(2) 0.36806(14) 0.38887(10) 0.0643(6) Uani 1 1 d . . .
H16A H 0.739 0.3255 0.3636 0.096 Uiso 1 1 calc R . .
H16B H 0.6768 0.377 0.407 0.096 Uiso 1 1 calc R . .
H16C H 0.81 0.3589 0.4185 0.096 Uiso 1 1 calc R . .
C17 C 0.7924(3) 0.50130(14) 0.39245(12) 0.0737(7) Uani 1 1 d . . .
H17A H 0.8528 0.4919 0.4227 0.111 Uiso 1 1 calc R . .
H17B H 0.7205 0.5113 0.4098 0.111 Uiso 1 1 calc R . .
H17C H 0.8134 0.5435 0.3698 0.111 Uiso 1 1 calc R . .
C18 C 0.61925(16) 0.59442(9) 0.09626(7) 0.0348(4) Uani 1 1 d . . .
C19 C 0.70238(17) 0.60234(10) 0.05632(8) 0.0416(4) Uani 1 1 d . . .
C20 C 0.6876(2) 0.65706(12) 0.01504(9) 0.0543(5) Uani 1 1 d . . .
H20 H 0.7425 0.6624 -0.0125 0.065 Uiso 1 1 calc R . .
C21 C 0.5950(2) 0.70351(12) 0.01341(10) 0.0595(6) Uani 1 1 d . . .
H21 H 0.5861 0.7401 -0.0153 0.071 Uiso 1 1 calc R . .
C22 C 0.5156(2) 0.69662(11) 0.05342(9) 0.0545(6) Uani 1 1 d . . .
H22 H 0.4528 0.7294 0.0524 0.065 Uiso 1 1 calc R . .
C23 C 0.52528(17) 0.64264(10) 0.09546(8) 0.0416(4) Uani 1 1 d . . .
C24 C 0.80498(18) 0.55169(12) 0.05772(9) 0.0493(5) Uani 1 1 d . . .
H24 H 0.8224 0.5366 0.0985 0.059 Uiso 1 1 calc R . .
C25 C 0.9122(2) 0.58854(16) 0.03786(11) 0.0701(7) Uani 1 1 d . . .
H25A H 0.9778 0.5558 0.0446 0.105 Uiso 1 1 calc R . .
H25B H 0.9266 0.6339 0.0594 0.105 Uiso 1 1 calc R . .
H25C H 0.9009 0.5996 -0.0031 0.105 Uiso 1 1 calc R . .
C26 C 0.7796(2) 0.48296(14) 0.02315(12) 0.0714(7) Uani 1 1 d . . .
H26A H 0.7141 0.4578 0.0378 0.107 Uiso 1 1 calc R . .
H26B H 0.8465 0.4508 0.0264 0.107 Uiso 1 1 calc R . .
H26C H 0.7618 0.4958 -0.0171 0.107 Uiso 1 1 calc R . .
C27 C 0.43846(18) 0.63831(12) 0.13994(9) 0.0489(5) Uani 1 1 d . . .
H27 H 0.45 0.5908 0.1605 0.059 Uiso 1 1 calc R . .
C28 C 0.3147(2) 0.64048(17) 0.11430(12) 0.0733(7) Uani 1 1 d . . .
H28A H 0.2994 0.6879 0.096 0.11 Uiso 1 1 calc R . .
H28B H 0.2628 0.6333 0.1447 0.11 Uiso 1 1 calc R . .
H28C H 0.3028 0.6017 0.0857 0.11 Uiso 1 1 calc R . .
C29 C 0.4587(3) 0.69895(14) 0.18400(10) 0.0740(8) Uani 1 1 d . . .
H29A H 0.5365 0.6951 0.202 0.111 Uiso 1 1 calc R . .
H29B H 0.4036 0.6944 0.2133 0.111 Uiso 1 1 calc R . .
H29C H 0.4491 0.7464 0.165 0.111 Uiso 1 1 calc R . .
C30 C 0.54164(15) 0.60751(9) 0.31782(7) 0.0331(4) Uani 1 1 d . . .
C31 C 0.42637(16) 0.49976(11) 0.29902(8) 0.0432(4) Uani 1 1 d . . .
H31 H 0.3937 0.515 0.3354 0.052 Uiso 1 1 calc R . .
C32 C 0.4577(2) 0.41988(12) 0.30371(11) 0.0620(6) Uani 1 1 d . . .
H32A H 0.4952 0.4049 0.2695 0.093 Uiso 1 1 calc R . .
H32B H 0.3883 0.3908 0.3068 0.093 Uiso 1 1 calc R . .
H32C H 0.5098 0.4121 0.3378 0.093 Uiso 1 1 calc R . .
C33 C 0.3378(2) 0.5130(2) 0.25024(14) 0.0963(11) Uani 1 1 d . . .
H33A H 0.3219 0.5654 0.247 0.144 Uiso 1 1 calc R . .
H33B H 0.2674 0.4869 0.2575 0.144 Uiso 1 1 calc R . .
H33C H 0.3665 0.4953 0.2145 0.144 Uiso 1 1 calc R . .
C34 C 0.65295(18) 0.71552(11) 0.34085(10) 0.0508(5) Uani 1 1 d . . .
H34 H 0.5827 0.7267 0.361 0.061 Uiso 1 1 calc R . .
C35 C 0.6714(3) 0.77641(13) 0.29979(13) 0.0864(10) Uani 1 1 d . . .
H35A H 0.738 0.7654 0.2783 0.13 Uiso 1 1 calc R . .
H35B H 0.6847 0.822 0.3211 0.13 Uiso 1 1 calc R . .
H35C H 0.6036 0.7816 0.2731 0.13 Uiso 1 1 calc R . .
C36 C 0.7510(3) 0.70896(14) 0.38466(11) 0.0819(9) Uani 1 1 d . . .
H36A H 0.7362 0.6694 0.4113 0.123 Uiso 1 1 calc R . .
H36B H 0.7606 0.7549 0.4059 0.123 Uiso 1 1 calc R . .
H36C H 0.8209 0.6983 0.3657 0.123 Uiso 1 1 calc R . .
C37 C 0.45283(16) 0.63424(10) 0.35328(8) 0.0382(4) Uani 1 1 d . . .
C38 C 0.37449(16) 0.65191(10) 0.38008(8) 0.0392(4) Uani 1 1 d . . .
C39 C 0.27712(15) 0.66806(10) 0.41158(8) 0.0375(4) Uani 1 1 d . . .
C40 C 0.18642(18) 0.61931(12) 0.41059(10) 0.0517(5) Uani 1 1 d . . .
H40 H 0.1891 0.5757 0.3889 0.062 Uiso 1 1 calc R . .
C41 C 0.09231(18) 0.63379(13) 0.44094(10) 0.0568(6) Uani 1 1 d . . .
H41 H 0.0309 0.5999 0.4396 0.068 Uiso 1 1 calc R . .
C42 C 0.08561(17) 0.69621(12) 0.47306(8) 0.0477(5) Uani 1 1 d . . .
C43 C 0.17564(18) 0.74456(12) 0.47418(8) 0.0487(5) Uani 1 1 d . . .
H43 H 0.1725 0.7879 0.4963 0.058 Uiso 1 1 calc R . .
C44 C 0.27049(17) 0.73143(11) 0.44386(8) 0.0434(4) Uani 1 1 d . . .
H44 H 0.3312 0.7658 0.4451 0.052 Uiso 1 1 calc R . .
C45 C -0.0179(2) 0.71160(17) 0.50602(11) 0.0726(8) Uani 1 1 d . . .
H45A H -0.0627 0.751 0.4872 0.109 Uiso 1 1 calc R . .
H45B H 0.0071 0.7262 0.5452 0.109 Uiso 1 1 calc R . .
H45C H -0.065 0.6675 0.507 0.109 Uiso 1 1 calc R . .
C46 C 0.8904(2) 0.68069(15) 0.19091(14) 0.0748(8) Uani 1 1 d . . .
H46A H 0.8511 0.7257 0.202 0.09 Uiso 1 1 calc R . .
H46B H 0.8619 0.667 0.1515 0.09 Uiso 1 1 calc R . .
C47 C 1.0166(2) 0.69171(17) 0.19444(18) 0.0981(12) Uani 1 1 d . . .
H47A H 1.0508 0.6659 0.1627 0.118 Uiso 1 1 calc R . .
H47B H 1.035 0.7442 0.192 0.118 Uiso 1 1 calc R . .
C48 C 1.0606(3) 0.6619(2) 0.24967(17) 0.1052(12) Uani 1 1 d . . .
H48A H 1.077 0.7018 0.2776 0.126 Uiso 1 1 calc R . .
H48B H 1.1321 0.6344 0.2454 0.126 Uiso 1 1 calc R . .
C49 C 0.9717(2) 0.61326(15) 0.26946(12) 0.0690(7) Uani 1 1 d . . .
H49A H 0.998 0.562 0.2693 0.083 Uiso 1 1 calc R . .
H49B H 0.9543 0.6263 0.3089 0.083 Uiso 1 1 calc R . .
C1S C 0.5541(2) 0.50911(13) 0.51725(10) 0.0615(6) Uani 1 1 d . . 1
H1S1 H 0.6166 0.4794 0.5031 0.074 Uiso 1 1 calc R . 1
H1S2 H 0.5458 0.4949 0.5575 0.074 Uiso 1 1 calc R . 1
C2S C 0.5887(2) 0.58793(14) 0.51609(11) 0.0653(6) Uani 1 1 d . A 1
H2S1 H 0.5932 0.6033 0.4758 0.078 Uiso 1 1 calc R A 1
H2S2 H 0.529 0.6178 0.5327 0.078 Uiso 1 1 calc R A 1
C3S C 0.7009(3) 0.60247(18) 0.54839(13) 0.0886(9) Uani 1 1 d . A 1
H3S1 H 0.7191 0.6545 0.546 0.133 Uiso 1 1 calc R A 1
H3S2 H 0.7607 0.5738 0.5317 0.133 Uiso 1 1 calc R A 1
H3S3 H 0.6964 0.5886 0.5886 0.133 Uiso 1 1 calc R A 1

loop_
_atom_site_aniso_label
_atom_site_aniso_U_11
_atom_site_aniso_U_22
_atom_site_aniso_U_33
_atom_site_aniso_U_23
_atom_site_aniso_U_13
_atom_site_aniso_U_12
Ca 0.02950(18) 0.02486(18) 0.02908(18) -0.00231(13) 0.00448(13) -0.00072(13)
O 0.0457(8) 0.0500(9) 0.0718(10) -0.0109(7) 0.0157(7) -0.0183(7)
N1 0.0320(7) 0.0256(7) 0.0290(7) 0.0011(5) -0.0004(6) 0.0024(6)
N2 0.0331(7) 0.0292(7) 0.0275(7) 0.0019(6) 0.0020(6) 0.0049(6)
N3 0.0343(8) 0.0347(8) 0.0379(8) -0.0050(6) 0.0091(6) -0.0070(6)
N4 0.0400(8) 0.0319(8) 0.0453(9) -0.0100(7) 0.0127(7) -0.0048(6)
C1 0.0321(8) 0.0266(8) 0.0291(8) 0.0010(6) 0.0051(7) 0.0005(7)
C2 0.0292(8) 0.0297(8) 0.0328(9) 0.0000(7) 0.0008(7) -0.0031(7)
C3 0.0295(8) 0.0331(9) 0.0291(8) -0.0013(7) 0.0023(7) 0.0032(7)
C4 0.0435(10) 0.0280(9) 0.0516(11) 0.0064(8) -0.0074(8) -0.0029(8)
C5 0.0464(11) 0.0441(11) 0.0385(10) -0.0002(8) -0.0110(8) 0.0027(9)
C6 0.0351(9) 0.0230(8) 0.0357(9) 0.0016(7) -0.0051(7) -0.0003(7)
C7 0.0353(9) 0.0333(9) 0.0428(10) -0.0019(8) -0.0048(8) 0.0044(7)
C8 0.0354(10) 0.0458(11) 0.0569(12) 0.0001(9) -0.0062(9) 0.0037(8)
C9 0.0411(11) 0.0582(13) 0.0593(13) 0.0059(10) -0.0192(10) 0.0000(10)
C10 0.0540(13) 0.0557(13) 0.0385(11) 0.0064(9) -0.0142(9) -0.0050(10)
C11 0.0427(10) 0.0331(9) 0.0365(9) 0.0046(7) -0.0061(8) -0.0035(8)
C12 0.0370(10) 0.0683(14) 0.0424(11) -0.0050(10) 0.0007(8) 0.0170(10)
C13 0.126(3) 0.0733(18) 0.0541(15) -0.0005(13) 0.0179(16) -0.0272(18)
C14 0.128(3) 0.094(2) 0.0664(17) -0.0371(16) 0.0226(18) -0.035(2)
C15 0.0516(12) 0.0520(12) 0.0319(9) 0.0086(8) -0.0001(8) -0.0008(9)
C16 0.0756(16) 0.0637(15) 0.0539(13) 0.0154(11) 0.0076(12) -0.0119(12)
C17 0.095(2) 0.0577(15) 0.0710(17) -0.0080(13) 0.0260(14) -0.0034(14)
C18 0.0442(10) 0.0290(9) 0.0305(9) 0.0030(7) -0.0015(7) 0.0038(8)
C19 0.0504(11) 0.0389(10) 0.0357(10) 0.0067(8) 0.0040(8) 0.0003(8)
C20 0.0679(14) 0.0527(13) 0.0423(11) 0.0162(10) 0.0044(10) -0.0040(11)
C21 0.0833(17) 0.0431(12) 0.0507(13) 0.0204(10) -0.0055(12) 0.0050(11)
C22 0.0729(15) 0.0373(11) 0.0516(12) 0.0075(9) -0.0068(11) 0.0165(10)
C23 0.0531(12) 0.0326(10) 0.0381(10) -0.0010(8) -0.0043(8) 0.0093(8)
C24 0.0494(12) 0.0570(13) 0.0431(11) 0.0136(9) 0.0143(9) 0.0079(10)
C25 0.0622(15) 0.0872(19) 0.0640(15) 0.0148(14) 0.0266(12) 0.0015(14)
C26 0.0709(16) 0.0587(15) 0.0875(18) -0.0054(13) 0.0259(14) 0.0135(13)
C27 0.0535(12) 0.0482(12) 0.0451(11) 0.0019(9) 0.0043(9) 0.0235(10)
C28 0.0582(15) 0.092(2) 0.0696(16) -0.0006(14) 0.0026(12) 0.0284(14)
C29 0.102(2) 0.0672(16) 0.0520(14) -0.0106(12) 0.0025(13) 0.0359(15)
C30 0.0344(9) 0.0354(9) 0.0301(8) 0.0001(7) 0.0059(7) 0.0009(7)
C31 0.0384(10) 0.0470(11) 0.0454(11) -0.0045(9) 0.0126(8) -0.0131(9)
C32 0.0608(14) 0.0451(12) 0.0836(17) -0.0131(12) 0.0299(12) -0.0203(11)
C33 0.0545(15) 0.131(3) 0.100(2) 0.043(2) -0.0223(14) -0.0490(17)
C34 0.0501(12) 0.0381(11) 0.0672(14) -0.0218(10) 0.0243(10) -0.0083(9)
C35 0.121(2) 0.0346(13) 0.096(2) 0.0033(13) -0.0402(18) -0.0175(14)
C36 0.139(3) 0.0505(14) 0.0524(14) -0.0129(11) -0.0207(16) -0.0184(16)
C37 0.0408(10) 0.0377(10) 0.0368(9) 0.0004(8) 0.0078(8) 0.0024(8)
C38 0.0414(10) 0.0398(10) 0.0367(9) 0.0009(8) 0.0054(8) 0.0041(8)
C39 0.0362(9) 0.0430(10) 0.0337(9) 0.0026(8) 0.0054(7) 0.0076(8)
C40 0.0469(12) 0.0487(12) 0.0609(13) -0.0093(10) 0.0123(10) -0.0014(9)
C41 0.0404(11) 0.0617(14) 0.0699(15) 0.0064(12) 0.0139(10) -0.0033(10)
C42 0.0414(11) 0.0624(13) 0.0400(11) 0.0117(10) 0.0081(8) 0.0174(10)
C43 0.0546(12) 0.0549(13) 0.0371(10) -0.0056(9) 0.0057(9) 0.0170(10)
C44 0.0442(11) 0.0467(11) 0.0394(10) -0.0039(8) 0.0032(8) 0.0017(9)
C45 0.0547(14) 0.101(2) 0.0651(15) 0.0197(14) 0.0242(12) 0.0303(14)
C46 0.0673(16) 0.0585(15) 0.102(2) 0.0018(14) 0.0273(15) -0.0165(13)
C47 0.0589(17) 0.0713(19) 0.170(4) 0.027(2) 0.046(2) -0.0069(14)
C48 0.0639(19) 0.121(3) 0.131(3) -0.003(2) 0.0109(19) -0.0440(19)
C49 0.0532(14) 0.0738(17) 0.0802(17) -0.0129(14) 0.0070(12) -0.0215(12)
C1S 0.0718(16) 0.0613(14) 0.0499(13) 0.0090(11) -0.0043(11) -0.0103(12)
C2S 0.0747(16) 0.0611(15) 0.0595(14) 0.0013(12) -0.0001(12) -0.0150(13)
C3S 0.089(2) 0.096(2) 0.0777(19) 0.0095(16) -0.0135(16) -0.0288(17)

loop_
_atom_type_symbol
_atom_type_description
_atom_type_scat_dispersion_real
_atom_type_scat_dispersion_imag
_atom_type_scat_source
C C 0.0033 0.0016 'International Tables Vol C Tables 4.2.6.8 and 6.1.1.4'
H H 0 0 'International Tables Vol C Tables 4.2.6.8 and 6.1.1.4'
Ca Ca 0.2262 0.3064 'International Tables Vol C Tables 4.2.6.8 and 6.1.1.4'
N N 0.0061 0.0033 'International Tables Vol C Tables 4.2.6.8 and 6.1.1.4'
O O 0.0106 0.006 'International Tables Vol C Tables 4.2.6.8 and 6.1.1.4'

loop_
_geom_angle_atom_site_label_1
_geom_angle_atom_site_label_2
_geom_angle_atom_site_label_3
_geom_angle
_geom_angle_site_symmetry_1
N1 Ca N2 80.92(5) .
N1 Ca N3 105.37(5) .
N2 Ca N3 108.50(5) .
N1 Ca O 92.64(5) .
N2 Ca O 101.15(5) .
N3 Ca O 147.21(5) .
N1 Ca N4 141.01(5) .
N2 Ca N4 135.61(5) .
N3 Ca N4 56.65(5) .
O Ca N4 92.22(5) .
C46 O C49 109.38(18) .
C46 O Ca 124.44(15) .
C49 O Ca 125.72(13) .
C1 N1 C6 119.81(13) .
C1 N1 Ca 114.35(11) .
C6 N1 Ca 123.47(10) .
C3 N2 C18 118.86(14) .
C3 N2 Ca 112.82(10) .
C18 N2 Ca 125.10(11) .
C30 N3 C31 119.70(15) .
C30 N3 Ca 92.91(10) .
C31 N3 Ca 146.36(12) .
C30 N4 C34 119.25(15) .
C30 N4 Ca 91.22(10) .
C34 N4 Ca 149.33(12) .
N1 C1 C2 124.56(15) .
N1 C1 C4 120.27(15) .
C2 C1 C4 115.17(15) .
C1 C2 C3 131.07(16) .
C1 C2 H2 114.5 .
C3 C2 H2 114.5 .
N2 C3 C2 124.93(15) .
N2 C3 C5 120.49(15) .
C2 C3 C5 114.58(15) .
C1 C4 H4A 109.5 .
C1 C4 H4B 109.5 .
H4A C4 H4B 109.5 .
C1 C4 H4C 109.5 .
H4A C4 H4C 109.5 .
H4B C4 H4C 109.5 .
C3 C5 H5A 109.5 .
C3 C5 H5B 109.5 .
H5A C5 H5B 109.5 .
C3 C5 H5C 109.5 .
H5A C5 H5C 109.5 .
H5B C5 H5C 109.5 .
C11 C6 C7 120.01(16) .
C11 C6 N1 120.52(15) .
C7 C6 N1 119.22(15) .
C8 C7 C6 118.97(17) .
C8 C7 C12 119.15(17) .
C6 C7 C12 121.86(15) .
C9 C8 C7 121.2(2) .
C9 C8 H8 119.4 .
C7 C8 H8 119.4 .
C10 C9 C8 119.55(18) .
C10 C9 H9 120.2 .
C8 C9 H9 120.2 .
C9 C10 C11 121.68(19) .
C9 C10 H10 119.2 .
C11 C10 H10 119.2 .
C10 C11 C6 118.56(18) .
C10 C11 C15 119.58(17) .
C6 C11 C15 121.86(16) .
C13 C12 C14 108.5(2) .
C13 C12 C7 111.97(18) .
C14 C12 C7 112.0(2) .
C13 C12 H12 108 .
C14 C12 H12 108 .
C7 C12 H12 108 .
C12 C13 H13A 109.5 .
C12 C13 H13B 109.5 .
H13A C13 H13B 109.5 .
C12 C13 H13C 109.5 .
H13A C13 H13C 109.5 .
H13B C13 H13C 109.5 .
C12 C14 H14A 109.5 .
C12 C14 H14B 109.5 .
H14A C14 H14B 109.5 .
C12 C14 H14C 109.5 .
H14A C14 H14C 109.5 .
H14B C14 H14C 109.5 .
C11 C15 C17 112.42(18) .
C11 C15 C16 111.33(18) .
C17 C15 C16 110.03(18) .
C11 C15 H15 107.6 .
C17 C15 H15 107.6 .
C16 C15 H15 107.6 .
C15 C16 H16A 109.5 .
C15 C16 H16B 109.5 .
H16A C16 H16B 109.5 .
C15 C16 H16C 109.5 .
H16A C16 H16C 109.5 .
H16B C16 H16C 109.5 .
C15 C17 H17A 109.5 .
C15 C17 H17B 109.5 .
H17A C17 H17B 109.5 .
C15 C17 H17C 109.5 .
H17A C17 H17C 109.5 .
H17B C17 H17C 109.5 .
C19 C18 C23 120.32(16) .
C19 C18 N2 118.37(15) .
C23 C18 N2 121.21(16) .
C20 C19 C18 118.52(18) .
C20 C19 C24 120.87(18) .
C18 C19 C24 120.61(16) .
C21 C20 C19 121.4(2) .
C21 C20 H20 119.3 .
C19 C20 H20 119.3 .
C22 C21 C20 119.74(19) .
C22 C21 H21 120.1 .
C20 C21 H21 120.1 .
C21 C22 C23 121.5(2) .
C21 C22 H22 119.3 .
C23 C22 H22 119.3 .
C22 C23 C18 118.47(19) .
C22 C23 C27 119.98(18) .
C18 C23 C27 121.52(16) .
C26 C24 C19 111.87(19) .
C26 C24 C25 109.79(19) .
C19 C24 C25 113.04(19) .
C26 C24 H24 107.3 .
C19 C24 H24 107.3 .
C25 C24 H24 107.3 .
C24 C25 H25A 109.5 .
C24 C25 H25B 109.5 .
H25A C25 H25B 109.5 .
C24 C25 H25C 109.5 .
H25A C25 H25C 109.5 .
H25B C25 H25C 109.5 .
C24 C26 H26A 109.5 .
C24 C26 H26B 109.5 .
H26A C26 H26B 109.5 .
C24 C26 H26C 109.5 .
H26A C26 H26C 109.5 .
H26B C26 H26C 109.5 .
C23 C27 C29 110.4(2) .
C23 C27 C28 113.32(18) .
C29 C27 C28 110.08(19) .
C23 C27 H27 107.6 .
C29 C27 H27 107.6 .
C28 C27 H27 107.6 .
C27 C28 H28A 109.5 .
C27 C28 H28B 109.5 .
H28A C28 H28B 109.5 .
C27 C28 H28C 109.5 .
H28A C28 H28C 109.5 .
H28B C28 H28C 109.5 .
C27 C29 H29A 109.5 .
C27 C29 H29B 109.5 .
H29A C29 H29B 109.5 .
C27 C29 H29C 109.5 .
H29A C29 H29C 109.5 .
H29B C29 H29C 109.5 .
N3 C30 N4 118.67(15) .
N3 C30 C37 119.76(16) .
N4 C30 C37 121.56(16) .
N3 C31 C33 110.65(17) .
N3 C31 C32 109.78(16) .
C33 C31 C32 111.2(2) .
N3 C31 H31 108.4 .
C33 C31 H31 108.4 .
C32 C31 H31 108.4 .
C31 C32 H32A 109.5 .
C31 C32 H32B 109.5 .
H32A C32 H32B 109.5 .
C31 C32 H32C 109.5 .
H32A C32 H32C 109.5 .
H32B C32 H32C 109.5 .
C31 C33 H33A 109.5 .
C31 C33 H33B 109.5 .
H33A C33 H33B 109.5 .
C31 C33 H33C 109.5 .
H33A C33 H33C 109.5 .
H33B C33 H33C 109.5 .
N4 C34 C36 110.54(18) .
N4 C34 C35 110.26(18) .
C36 C34 C35 111.2(2) .
N4 C34 H34 108.3 .
C36 C34 H34 108.3 .
C35 C34 H34 108.3 .
C34 C35 H35A 109.5 .
C34 C35 H35B 109.5 .
H35A C35 H35B 109.5 .
C34 C35 H35C 109.5 .
H35A C35 H35C 109.5 .
H35B C35 H35C 109.5 .
C34 C36 H36A 109.5 .
C34 C36 H36B 109.5 .
H36A C36 H36B 109.5 .
C34 C36 H36C 109.5 .
H36A C36 H36C 109.5 .
H36B C36 H36C 109.5 .
C38 C37 C30 174.6(2) .
C37 C38 C39 176.0(2) .
C40 C39 C44 118.27(17) .
C40 C39 C38 119.74(18) .
C44 C39 C38 121.98(18) .
C41 C40 C39 120.5(2) .
C41 C40 H40 119.7 .
C39 C40 H40 119.7 .
C42 C41 C40 121.4(2) .
C42 C41 H41 119.3 .
C40 C41 H41 119.3 .
C41 C42 C43 118.14(18) .
C41 C42 C45 121.0(2) .
C43 C42 C45 120.9(2) .
C42 C43 C44 121.49(19) .
C42 C43 H43 119.3 .
C44 C43 H43 119.3 .
C43 C44 C39 120.18(19) .
C43 C44 H44 119.9 .
C39 C44 H44 119.9 .
C42 C45 H45A 109.5 .
C42 C45 H45B 109.5 .
H45A C45 H45B 109.5 .
C42 C45 H45C 109.5 .
H45A C45 H45C 109.5 .
H45B C45 H45C 109.5 .
O C46 C47 105.4(2) .
O C46 H46A 110.7 .
C47 C46 H46A 110.7 .
O C46 H46B 110.7 .
C47 C46 H46B 110.7 .
H46A C46 H46B 108.8 .
C48 C47 C46 106.5(3) .
C48 C47 H47A 110.4 .
C46 C47 H47A 110.4 .
C48 C47 H47B 110.4 .
C46 C47 H47B 110.4 .
H47A C47 H47B 108.6 .
C47 C48 C49 107.0(3) .
C47 C48 H48A 110.3 .
C49 C48 H48A 110.3 .
C47 C48 H48B 110.3 .
C49 C48 H48B 110.3 .
H48A C48 H48B 108.6 .
O C49 C48 107.2(2) .
O C49 H49A 110.3 .
C48 C49 H49A 110.3 .
O C49 H49B 110.3 .
C48 C49 H49B 110.3 .
H49A C49 H49B 108.5 .
C1S C1S C2S 115.2(3) 3_666
C1S C1S H1S1 108.5 3_666
C2S C1S H1S1 108.5 .
C1S C1S H1S2 108.5 3_666
C2S C1S H1S2 108.5 .
H1S1 C1S H1S2 107.5 .
C3S C2S C1S 113.1(2) .
C3S C2S H2S1 109 .
C1S C2S H2S1 109 .
C3S C2S H2S2 109 .
C1S C2S H2S2 109 .
H2S1 C2S H2S2 107.8 .
C2S C3S H3S1 109.5 .
C2S C3S H3S2 109.5 .
H3S1 C3S H3S2 109.5 .
C2S C3S H3S3 109.5 .
H3S1 C3S H3S3 109.5 .
H3S2 C3S H3S3 109.5 .

loop_
_geom_bond_atom_site_label_1
_geom_bond_atom_site_label_2
_geom_bond_distance
_geom_bond_site_symmetry_2
Ca N1 2.3560(13) .
Ca N2 2.3750(14) .
Ca N3 2.3918(14) .
Ca O 2.3992(14) .
Ca N4 2.4294(14) .
O C46 1.444(3) .
O C49 1.446(3) .
N1 C1 1.324(2) .
N1 C6 1.426(2) .
N2 C3 1.329(2) .
N2 C18 1.432(2) .
N3 C30 1.329(2) .
N3 C31 1.464(2) .
N4 C30 1.331(2) .
N4 C34 1.464(2) .
C1 C2 1.408(2) .
C1 C4 1.514(2) .
C2 C3 1.411(2) .
C2 H2 0.95 .
C3 C5 1.521(2) .
C4 H4A 0.98 .
C4 H4B 0.98 .
C4 H4C 0.98 .
C5 H5A 0.98 .
C5 H5B 0.98 .
C5 H5C 0.98 .
C6 C11 1.406(2) .
C6 C7 1.412(3) .
C7 C8 1.393(3) .
C7 C12 1.521(3) .
C8 C9 1.382(3) .
C8 H8 0.95 .
C9 C10 1.374(3) .
C9 H9 0.95 .
C10 C11 1.398(3) .
C10 H10 0.95 .
C11 C15 1.516(3) .
C12 C13 1.505(3) .
C12 C14 1.519(4) .
C12 H12 1 .
C13 H13A 0.98 .
C13 H13B 0.98 .
C13 H13C 0.98 .
C14 H14A 0.98 .
C14 H14B 0.98 .
C14 H14C 0.98 .
C15 C17 1.521(3) .
C15 C16 1.527(3) .
C15 H15 1 .
C16 H16A 0.98 .
C16 H16B 0.98 .
C16 H16C 0.98 .
C17 H17A 0.98 .
C17 H17B 0.98 .
C17 H17C 0.98 .
C18 C19 1.407(3) .
C18 C23 1.412(3) .
C19 C20 1.395(3) .
C19 C24 1.519(3) .
C20 C21 1.379(3) .
C20 H20 0.95 .
C21 C22 1.374(3) .
C21 H21 0.95 .
C22 C23 1.395(3) .
C22 H22 0.95 .
C23 C27 1.511(3) .
C24 C26 1.516(3) .
C24 C25 1.530(3) .
C24 H24 1 .
C25 H25A 0.98 .
C25 H25B 0.98 .
C25 H25C 0.98 .
C26 H26A 0.98 .
C26 H26B 0.98 .
C26 H26C 0.98 .
C27 C29 1.523(3) .
C27 C28 1.530(3) .
C27 H27 1 .
C28 H28A 0.98 .
C28 H28B 0.98 .
C28 H28C 0.98 .
C29 H29A 0.98 .
C29 H29B 0.98 .
C29 H29C 0.98 .
C30 C37 1.463(2) .
C31 C33 1.507(3) .
C31 C32 1.512(3) .
C31 H31 1 .
C32 H32A 0.98 .
C32 H32B 0.98 .
C32 H32C 0.98 .
C33 H33A 0.98 .
C33 H33B 0.98 .
C33 H33C 0.98 .
C34 C36 1.490(4) .
C34 C35 1.499(3) .
C34 H34 1 .
C35 H35A 0.98 .
C35 H35B 0.98 .
C35 H35C 0.98 .
C36 H36A 0.98 .
C36 H36B 0.98 .
C36 H36C 0.98 .
C37 C38 1.195(3) .
C38 C39 1.435(3) .
C39 C40 1.389(3) .
C39 C44 1.391(3) .
C40 C41 1.382(3) .
C40 H40 0.95 .
C41 C42 1.375(3) .
C41 H41 0.95 .
C42 C43 1.378(3) .
C42 C45 1.512(3) .
C43 C44 1.384(3) .
C43 H43 0.95 .
C44 H44 0.95 .
C45 H45A 0.98 .
C45 H45B 0.98 .
C45 H45C 0.98 .
C46 C47 1.490(4) .
C46 H46A 0.99 .
C46 H46B 0.99 .
C47 C48 1.463(5) .
C47 H47A 0.99 .
C47 H47B 0.99 .
C48 C49 1.473(4) .
C48 H48A 0.99 .
C48 H48B 0.99 .
C49 H49A 0.99 .
C49 H49B 0.99 .
C1S C1S 1.493(4) 3_666
C1S C2S 1.502(3) .
C1S H1S1 0.99 .
C1S H1S2 0.99 .
C2S C3S 1.493(4) .
C2S H2S1 0.99 .
C2S H2S2 0.99 .
C3S H3S1 0.98 .
C3S H3S2 0.98 .
C3S H3S3 0.98 .
